data_2208523
loop_
_publ_author_name
'Mlynek, Cornelia'
'Hopf, Henning'
'Jones, Peter G.'

_publ_section_title (5<i>RS</i>,6<i>RS</i>)-5,6-Di-<i>tert</i>-butyl-2,2,9,9-tetramethyldecane-3,8-dione
_journal_coeditor_code BT2032
_journal_issue 4
_journal_name_full 'Acta Crystallographica Section E'
_journal_page_first o1483
_journal_page_last o1484
_journal_paper_doi 10.1107/S1600536806009494
_journal_volume 62
_journal_year 2006
_chemical_formula_iupac 'C22 H42 O2'
_chemical_formula_moiety 'C22 H42 O2'
_chemical_formula_sum 'C22 H42 O2'
_chemical_formula_weight 338.56
_chemical_name_systematic
;
(5RS,6RS)-5,6-Di-tert-butyl-2,2,9,9-tetramethyldecane-3,8-dione
;
_space_group_IT_number 14
_symmetry_cell_setting monoclinic
_symmetry_space_group_name_Hall '-P 2ybc'
_symmetry_space_group_name_H-M 'P 1 21/c 1'
_atom_sites_solution_hydrogens geom
_atom_sites_solution_primary direct
_atom_sites_solution_secondary difmap
_audit_creation_method SHELXL-97
_cell_angle_alpha 90.00
_cell_angle_beta 117.46(2)
_cell_angle_gamma 90.00
_cell_formula_units_Z 4
_cell_length_a 12.353(3)
_cell_length_b 17.289(4)
_cell_length_c 11.475(3)
_cell_measurement_reflns_used 60
_cell_measurement_temperature 143(2)
_cell_measurement_theta_max 11
_cell_measurement_theta_min 10
_cell_volume 2174.6(10)
_computing_cell_refinement DIF4
_computing_data_collection 'DIF4 (Stoe, 1992)'
_computing_data_reduction 'REDU4 (Stoe, 1992)'
_computing_molecular_graphics 'XP (Siemens, 1994)'
_computing_publication_material SHELXL97
_computing_structure_refinement 'SHELXL97 (Sheldrick, 1997)'
_computing_structure_solution 'SHELXS97 (Sheldrick, 1997)'
_diffrn_ambient_temperature 143(2)
_diffrn_measured_fraction_theta_full 0.996
_diffrn_measured_fraction_theta_max 0.996
_diffrn_measurement_device_type 'Stoe Stadi-4'
_diffrn_measurement_method \w/\q
_diffrn_radiation_monochromator graphite
_diffrn_radiation_source 'fine-focus sealed tube'
_diffrn_radiation_type MoK\a
_diffrn_radiation_wavelength 0.71073
_diffrn_reflns_av_R_equivalents 0.0165
_diffrn_reflns_av_sigmaI/netI 0.0438
_diffrn_reflns_limit_h_max 13
_diffrn_reflns_limit_h_min -14
_diffrn_reflns_limit_k_max 20
_diffrn_reflns_limit_k_min 0
_diffrn_reflns_limit_l_max 13
_diffrn_reflns_limit_l_min 0
_diffrn_reflns_number 4032
_diffrn_reflns_theta_full 25.00
_diffrn_reflns_theta_max 25.03
_diffrn_reflns_theta_min 3.09
_diffrn_standards_decay_% 0
_diffrn_standards_interval_time 60
_diffrn_standards_number 3
_exptl_absorpt_coefficient_mu 0.063
_exptl_absorpt_correction_type none
_exptl_crystal_colour colourless
_exptl_crystal_density_diffrn 1.034
_exptl_crystal_density_method 'not measured'
_exptl_crystal_description tablet
_exptl_crystal_F_000 760
_exptl_crystal_size_max 0.7
_exptl_crystal_size_mid 0.4
_exptl_crystal_size_min 0.25
_refine_diff_density_max 0.184
_refine_diff_density_min -0.175
_refine_ls_extinction_method none
_refine_ls_goodness_of_fit_ref 1.032
_refine_ls_hydrogen_treatment constr
_refine_ls_matrix_type full
_refine_ls_number_parameters 229
_refine_ls_number_reflns 3827
_refine_ls_number_restraints 0
_refine_ls_restrained_S_all 1.032
_refine_ls_R_factor_all 0.0784
_refine_ls_R_factor_gt 0.0518
_refine_ls_shift/su_max 0.000
_refine_ls_shift/su_mean 0.000
_refine_ls_structure_factor_coef Fsqd
_refine_ls_weighting_details 'calc w=1/[\s^2^(Fo^2^)+(0.0441P)^2^+0.9108P] where P=(Fo^2^+2Fc^2^)/3'
_refine_ls_weighting_scheme calc
_refine_ls_wR_factor_gt 0.1098
_refine_ls_wR_factor_ref 0.1268
_reflns_number_gt 2762
_reflns_number_total 3827
_reflns_threshold_expression I>2\s(I)
_cod_data_source_file bt2032.cif
_cod_data_source_block 2
_cod_original_cell_volume 2174.7(9)
_cod_original_sg_symbol_H-M 'P 21/c'
_cod_database_code 2208523
_cod_database_fobs_code 2208523

loop_
_symmetry_equiv_pos_as_xyz
'x, y, z'
'-x, y+1/2, -z+1/2'
'-x, -y, -z'
'x, -y-1/2, z-1/2'

loop_
_atom_site_type_symbol
_atom_site_label
_atom_site_fract_x
_atom_site_fract_y
_atom_site_fract_z
_atom_site_U_iso_or_equiv
_atom_site_adp_type
_atom_site_calc_flag
_atom_site_refinement_flags
_atom_site_occupancy
C C1 0.3853(2) 0.16764(13) 0.3179(2) 0.0404(5) Uani d . 1
H H1A 0.4343 0.1271 0.3051 0.048 Uiso calc R 1
H H1B 0.2985 0.1563 0.2637 0.048 Uiso calc R 1
H H1C 0.4038 0.1694 0.4106 0.048 Uiso calc R 1
C C2 0.41548(17) 0.24554(12) 0.27784(18) 0.0299(5) Uani d . 1
C C3 0.54958(18) 0.26609(11) 0.36727(19) 0.0278(4) Uani d . 1
C C4 0.60491(17) 0.33156(11) 0.32409(18) 0.0276(4) Uani d . 1
H H4A 0.5444 0.3739 0.2892 0.033 Uiso calc R 1
H H4B 0.6193 0.3126 0.2510 0.033 Uiso calc R 1
C C5 0.72576(16) 0.36546(11) 0.43112(18) 0.0253(4) Uani d . 1
H H5 0.7633 0.3236 0.4980 0.030 Uiso calc R 1
C C6 0.81988(16) 0.38307(11) 0.37906(18) 0.0252(4) Uani d . 1
H H6 0.8709 0.4269 0.4337 0.030 Uiso calc R 1
C C7 0.75885(17) 0.41266(11) 0.23551(18) 0.0271(4) Uani d . 1
H H7A 0.7568 0.3696 0.1776 0.033 Uiso calc R 1
H H7B 0.6733 0.4266 0.2111 0.033 Uiso calc R 1
C C8 0.81957(17) 0.48166(11) 0.20813(19) 0.0267(4) Uani d . 1
C C9 0.79380(18) 0.49756(12) 0.0657(2) 0.0326(5) Uani d . 1
C C10 0.8449(2) 0.57658(13) 0.0578(2) 0.0436(6) Uani d . 1
H H10A 0.8296 0.5863 -0.0326 0.052 Uiso calc R 1
H H10B 0.9329 0.5775 0.1163 0.052 Uiso calc R 1
H H10C 0.8050 0.6167 0.0848 0.052 Uiso calc R 1
C C11 0.3917(2) 0.24136(15) 0.13459(19) 0.0421(6) Uani d . 1
H H11A 0.4066 0.2922 0.1070 0.051 Uiso calc R 1
H H11B 0.3068 0.2261 0.0787 0.051 Uiso calc R 1
H H11C 0.4464 0.2031 0.1265 0.051 Uiso calc R 1
C C12 0.33373(19) 0.30838(13) 0.2908(2) 0.0389(5) Uani d . 1
H H12A 0.3503 0.3123 0.3827 0.047 Uiso calc R 1
H H12B 0.2479 0.2947 0.2361 0.047 Uiso calc R 1
H H12C 0.3509 0.3581 0.2618 0.047 Uiso calc R 1
C C13 0.70582(17) 0.43491(11) 0.50555(19) 0.0276(4) Uani d . 1
C C14 0.6637(2) 0.50812(12) 0.4214(2) 0.0345(5) Uani d . 1
H H14A 0.6501 0.5495 0.4716 0.041 Uiso calc R 1
H H14B 0.5875 0.4975 0.3419 0.041 Uiso calc R 1
H H14C 0.7264 0.5243 0.3968 0.041 Uiso calc R 1
C C15 0.82469(18) 0.45282(13) 0.6294(2) 0.0359(5) Uani d . 1
H H15A 0.8880 0.4672 0.6045 0.043 Uiso calc R 1
H H15B 0.8510 0.4069 0.6858 0.043 Uiso calc R 1
H H15C 0.8112 0.4957 0.6770 0.043 Uiso calc R 1
C C16 0.61143(19) 0.41356(13) 0.5518(2) 0.0354(5) Uani d . 1
H H16A 0.6373 0.3663 0.6049 0.043 Uiso calc R 1
H H16B 0.5321 0.4048 0.4754 0.043 Uiso calc R 1
H H16C 0.6045 0.4559 0.6049 0.043 Uiso calc R 1
C C17 0.91015(17) 0.31519(11) 0.4005(2) 0.0299(5) Uani d . 1
C C18 1.00290(19) 0.33947(14) 0.3535(2) 0.0438(6) Uani d . 1
H H18A 1.0623 0.2978 0.3715 0.053 Uiso calc R 1
H H18B 1.0453 0.3864 0.4001 0.053 Uiso calc R 1
H H18C 0.9603 0.3497 0.2589 0.053 Uiso calc R 1
C C19 0.98312(19) 0.29681(13) 0.5477(2) 0.0395(5) Uani d . 1
H H19A 0.9277 0.2776 0.5806 0.047 Uiso calc R 1
H H19B 1.0238 0.3438 0.5955 0.047 Uiso calc R 1
H H19C 1.0445 0.2572 0.5608 0.047 Uiso calc R 1
C C20 0.8460(2) 0.24145(12) 0.3281(2) 0.0377(5) Uani d . 1
H H20A 0.9069 0.2012 0.3430 0.045 Uiso calc R 1
H H20B 0.8003 0.2522 0.2338 0.045 Uiso calc R 1
H H20C 0.7898 0.2237 0.3609 0.045 Uiso calc R 1
C C21 0.8567(3) 0.43517(15) 0.0234(3) 0.0578(7) Uani d . 1
H H21A 0.8249 0.3842 0.0293 0.069 Uiso calc R 1
H H21B 0.9448 0.4367 0.0812 0.069 Uiso calc R 1
H H21C 0.8405 0.4447 -0.0674 0.069 Uiso calc R 1
C C22 0.6566(2) 0.49542(15) -0.0250(2) 0.0463(6) Uani d . 1
H H22A 0.6159 0.5334 0.0049 0.056 Uiso calc R 1
H H22B 0.6253 0.4436 -0.0232 0.056 Uiso calc R 1
H H22C 0.6406 0.5079 -0.1148 0.056 Uiso calc R 1
O O1 0.60966(13) 0.22921(8) 0.46635(14) 0.0397(4) Uani d . 1
O O2 0.88227(13) 0.52549(8) 0.29560(14) 0.0366(4) Uani d . 1

loop_
_atom_site_aniso_label
_atom_site_aniso_U_11
_atom_site_aniso_U_22
_atom_site_aniso_U_33
_atom_site_aniso_U_12
_atom_site_aniso_U_13
_atom_site_aniso_U_23
C1 0.0444(13) 0.0424(13) 0.0347(12) -0.0168(11) 0.0187(10) -0.0064(10)
C2 0.0297(10) 0.0394(12) 0.0205(10) -0.0102(9) 0.0115(8) -0.0023(9)
C3 0.0324(11) 0.0290(10) 0.0231(10) -0.0032(9) 0.0138(9) -0.0017(9)
C4 0.0275(10) 0.0311(11) 0.0247(10) -0.0028(8) 0.0125(8) 0.0013(8)
C5 0.0246(9) 0.0265(10) 0.0233(10) -0.0018(8) 0.0097(8) 0.0016(8)
C6 0.0235(9) 0.0250(10) 0.0254(10) -0.0022(8) 0.0099(8) -0.0005(8)
C7 0.0263(10) 0.0285(10) 0.0290(11) -0.0014(8) 0.0148(9) -0.0008(8)
C8 0.0249(10) 0.0262(10) 0.0324(11) 0.0022(8) 0.0160(9) 0.0007(9)
C9 0.0361(11) 0.0348(11) 0.0328(11) 0.0007(9) 0.0209(10) 0.0031(9)
C10 0.0448(13) 0.0469(14) 0.0409(13) -0.0028(11) 0.0214(11) 0.0125(11)
C11 0.0385(12) 0.0667(16) 0.0198(10) -0.0164(11) 0.0123(9) -0.0077(10)
C12 0.0298(11) 0.0518(14) 0.0333(12) -0.0047(10) 0.0131(9) -0.0001(10)
C13 0.0277(10) 0.0289(10) 0.0274(10) -0.0013(8) 0.0137(9) -0.0009(8)
C14 0.0408(12) 0.0310(11) 0.0375(12) 0.0045(9) 0.0229(10) 0.0004(9)
C15 0.0389(12) 0.0372(12) 0.0329(12) -0.0029(10) 0.0178(10) -0.0050(10)
C16 0.0388(12) 0.0390(12) 0.0339(12) -0.0001(10) 0.0214(10) -0.0017(10)
C17 0.0302(11) 0.0286(11) 0.0312(11) 0.0014(8) 0.0144(9) 0.0002(9)
C18 0.0357(12) 0.0452(14) 0.0578(15) 0.0078(10) 0.0278(11) 0.0050(12)
C19 0.0351(12) 0.0391(13) 0.0380(13) 0.0079(10) 0.0114(10) 0.0017(10)
C20 0.0442(13) 0.0293(11) 0.0395(12) 0.0037(10) 0.0192(11) -0.0008(10)
C21 0.089(2) 0.0564(16) 0.0524(16) 0.0174(15) 0.0537(16) 0.0097(13)
C22 0.0469(14) 0.0556(15) 0.0308(12) -0.0089(12) 0.0130(11) 0.0050(11)
O1 0.0390(8) 0.0390(9) 0.0310(8) -0.0073(7) 0.0074(7) 0.0102(7)
O2 0.0402(8) 0.0344(8) 0.0360(8) -0.0102(7) 0.0182(7) -0.0037(7)

loop_
_atom_type_symbol
_atom_type_description
_atom_type_scat_dispersion_real
_atom_type_scat_dispersion_imag
_atom_type_scat_source
C C 0.0033 0.0016 'International Tables Vol C Tables 4.2.6.8 and 6.1.1.4'
H H 0.0000 0.0000 'International Tables Vol C Tables 4.2.6.8 and 6.1.1.4'
O O 0.0106 0.0060 'International Tables Vol C Tables 4.2.6.8 and 6.1.1.4'

loop_
_geom_angle_atom_site_label_1
_geom_angle_atom_site_label_2
_geom_angle_atom_site_label_3
_geom_angle
_geom_angle_publ_flag
C2 C1 H1A 109.5 ?
C2 C1 H1B 109.5 ?
H1A C1 H1B 109.5 ?
C2 C1 H1C 109.5 ?
H1A C1 H1C 109.5 ?
H1B C1 H1C 109.5 ?
C1 C2 C11 109.20(17) ?
C1 C2 C3 109.97(17) ?
C11 C2 C3 110.02(16) ?
C1 C2 C12 109.45(17) ?
C11 C2 C12 109.13(18) ?
C3 C2 C12 109.06(16) ?
O1 C3 C4 121.64(17) ?
O1 C3 C2 120.68(18) ?
C4 C3 C2 117.63(16) ?
C3 C4 C5 116.00(16) y
C3 C4 H4A 108.3 ?
C5 C4 H4A 108.3 ?
C3 C4 H4B 108.3 ?
C5 C4 H4B 108.3 ?
H4A C4 H4B 107.4 ?
C4 C5 C13 112.89(15) ?
C4 C5 C6 112.73(15) ?
C13 C5 C6 113.15(15) ?
C4 C5 H5 105.8 ?
C13 C5 H5 105.8 ?
C6 C5 H5 105.8 ?
C7 C6 C17 112.25(15) ?
C7 C6 C5 112.82(15) ?
C17 C6 C5 113.41(15) ?
C7 C6 H6 105.9 ?
C17 C6 H6 105.9 ?
C5 C6 H6 105.9 ?
C8 C7 C6 115.80(16) y
C8 C7 H7A 108.3 ?
C6 C7 H7A 108.3 ?
C8 C7 H7B 108.3 ?
C6 C7 H7B 108.3 ?
H7A C7 H7B 107.4 ?
O2 C8 C7 120.61(18) ?
O2 C8 C9 120.58(18) ?
C7 C8 C9 118.72(17) ?
C10 C9 C22 109.95(18) ?
C10 C9 C21 109.16(18) ?
C22 C9 C21 109.4(2) ?
C10 C9 C8 109.51(17) ?
C22 C9 C8 109.89(16) ?
C21 C9 C8 108.88(17) ?
C9 C10 H10A 109.5 ?
C9 C10 H10B 109.5 ?
H10A C10 H10B 109.5 ?
C9 C10 H10C 109.5 ?
H10A C10 H10C 109.5 ?
H10B C10 H10C 109.5 ?
C2 C11 H11A 109.5 ?
C2 C11 H11B 109.5 ?
H11A C11 H11B 109.5 ?
C2 C11 H11C 109.5 ?
H11A C11 H11C 109.5 ?
H11B C11 H11C 109.5 ?
C2 C12 H12A 109.5 ?
C2 C12 H12B 109.5 ?
H12A C12 H12B 109.5 ?
C2 C12 H12C 109.5 ?
H12A C12 H12C 109.5 ?
H12B C12 H12C 109.5 ?
C14 C13 C15 108.65(17) ?
C14 C13 C16 109.02(16) ?
C15 C13 C16 106.52(16) ?
C14 C13 C5 112.68(16) ?
C15 C13 C5 109.76(16) ?
C16 C13 C5 110.01(16) ?
C13 C14 H14A 109.5 ?
C13 C14 H14B 109.5 ?
H14A C14 H14B 109.5 ?
C13 C14 H14C 109.5 ?
H14A C14 H14C 109.5 ?
H14B C14 H14C 109.5 ?
C13 C15 H15A 109.5 ?
C13 C15 H15B 109.5 ?
H15A C15 H15B 109.5 ?
C13 C15 H15C 109.5 ?
H15A C15 H15C 109.5 ?
H15B C15 H15C 109.5 ?
C13 C16 H16A 109.5 ?
C13 C16 H16B 109.5 ?
H16A C16 H16B 109.5 ?
C13 C16 H16C 109.5 ?
H16A C16 H16C 109.5 ?
H16B C16 H16C 109.5 ?
C20 C17 C18 108.72(18) ?
C20 C17 C19 108.63(17) ?
C18 C17 C19 106.77(17) ?
C20 C17 C6 112.87(16) ?
C18 C17 C6 109.55(16) ?
C19 C17 C6 110.11(16) ?
C17 C18 H18A 109.5 ?
C17 C18 H18B 109.5 ?
H18A C18 H18B 109.5 ?
C17 C18 H18C 109.5 ?
H18A C18 H18C 109.5 ?
H18B C18 H18C 109.5 ?
C17 C19 H19A 109.5 ?
C17 C19 H19B 109.5 ?
H19A C19 H19B 109.5 ?
C17 C19 H19C 109.5 ?
H19A C19 H19C 109.5 ?
H19B C19 H19C 109.5 ?
C17 C20 H20A 109.5 ?
C17 C20 H20B 109.5 ?
H20A C20 H20B 109.5 ?
C17 C20 H20C 109.5 ?
H20A C20 H20C 109.5 ?
H20B C20 H20C 109.5 ?
C9 C21 H21A 109.5 ?
C9 C21 H21B 109.5 ?
H21A C21 H21B 109.5 ?
C9 C21 H21C 109.5 ?
H21A C21 H21C 109.5 ?
H21B C21 H21C 109.5 ?
C9 C22 H22A 109.5 ?
C9 C22 H22B 109.5 ?
H22A C22 H22B 109.5 ?
C9 C22 H22C 109.5 ?
H22A C22 H22C 109.5 ?
H22B C22 H22C 109.5 ?

loop_
_geom_bond_atom_site_label_1
_geom_bond_atom_site_label_2
_geom_bond_distance
_geom_bond_publ_flag
C1 C2 1.524(3) ?
C1 H1A 0.9800 ?
C1 H1B 0.9800 ?
C1 H1C 0.9800 ?
C2 C11 1.532(3) ?
C2 C3 1.535(3) y
C2 C12 1.537(3) ?
C3 O1 1.213(2) ?
C3 C4 1.519(3) y
C4 C5 1.546(3) y
C4 H4A 0.9900 ?
C4 H4B 0.9900 ?
C5 C13 1.558(3) ?
C5 C6 1.563(3) y
C5 H5 1.0000 ?
C6 C7 1.549(3) y
C6 C17 1.558(3) ?
C6 H6 1.0000 ?
C7 C8 1.517(3) y
C7 H7A 0.9900 ?
C7 H7B 0.9900 ?
C8 O2 1.210(2) ?
C8 C9 1.539(3) y
C9 C10 1.525(3) ?
C9 C22 1.526(3) ?
C9 C21 1.533(3) ?
C10 H10A 0.9800 ?
C10 H10B 0.9800 ?
C10 H10C 0.9800 ?
C11 H11A 0.9800 ?
C11 H11B 0.9800 ?
C11 H11C 0.9800 ?
C12 H12A 0.9800 ?
C12 H12B 0.9800 ?
C12 H12C 0.9800 ?
C13 C14 1.530(3) ?
C13 C15 1.532(3) ?
C13 C16 1.533(3) ?
C14 H14A 0.9800 ?
C14 H14B 0.9800 ?
C14 H14C 0.9800 ?
C15 H15A 0.9800 ?
C15 H15B 0.9800 ?
C15 H15C 0.9800 ?
C16 H16A 0.9800 ?
C16 H16B 0.9800 ?
C16 H16C 0.9800 ?
C17 C20 1.529(3) ?
C17 C18 1.533(3) ?
C17 C19 1.537(3) ?
C18 H18A 0.9800 ?
C18 H18B 0.9800 ?
C18 H18C 0.9800 ?
C19 H19A 0.9800 ?
C19 H19B 0.9800 ?
C19 H19C 0.9800 ?
C20 H20A 0.9800 ?
C20 H20B 0.9800 ?
C20 H20C 0.9800 ?
C21 H21A 0.9800 ?
C21 H21B 0.9800 ?
C21 H21C 0.9800 ?
C22 H22A 0.9800 ?
C22 H22B 0.9800 ?
C22 H22C 0.9800 ?

loop_
_geom_hbond_atom_site_label_D
_geom_hbond_atom_site_label_H
_geom_hbond_atom_site_label_A
_geom_hbond_site_symmetry_A
_geom_hbond_distance_DH
_geom_hbond_distance_HA
_geom_hbond_distance_DA
_geom_hbond_angle_DHA
C15 H15A O2 3_766 0.98 2.53 3.333(3) 140
C19 H19B O2 3_766 0.98 2.58 3.561(3) 175

loop_
_geom_torsion_atom_site_label_1
_geom_torsion_atom_site_label_2
_geom_torsion_atom_site_label_3
_geom_torsion_atom_site_label_4
_geom_torsion
_geom_torsion_publ_flag
C1 C2 C3 O1 -11.4(3) ?
C11 C2 C3 O1 -131.7(2) ?
C12 C2 C3 O1 108.6(2) ?
C1 C2 C3 C4 166.07(17) y
C11 C2 C3 C4 45.7(2) ?
C12 C2 C3 C4 -73.9(2) ?
O1 C3 C4 C5 -18.7(3) ?
C2 C3 C4 C5 163.84(17) y
C3 C4 C5 C13 -91.1(2) ?
C3 C4 C5 C6 139.11(17) y
C4 C5 C6 C7 36.0(2) y
C13 C5 C6 C7 -93.63(18) ?
C4 C5 C6 C17 -93.05(19) ?
C13 C5 C6 C17 137.33(17) ?
C17 C6 C7 C8 -95.09(19) ?
C5 C6 C7 C8 135.27(17) y
C6 C7 C8 O2 -23.9(3) ?
C6 C7 C8 C9 159.66(16) y
O2 C8 C9 C10 -6.6(3) ?
C7 C8 C9 C10 169.88(17) y
O2 C8 C9 C22 -127.4(2) ?
C7 C8 C9 C22 49.0(2) ?
O2 C8 C9 C21 112.7(2) ?
C7 C8 C9 C21 -70.8(2) ?
C4 C5 C13 C14 -72.1(2) ?
C6 C5 C13 C14 57.4(2) ?
C4 C5 C13 C15 166.64(16) ?
C6 C5 C13 C15 -63.8(2) ?
C4 C5 C13 C16 49.7(2) ?
C6 C5 C13 C16 179.28(15) ?
C7 C6 C17 C20 -67.5(2) ?
C5 C6 C17 C20 61.8(2) ?
C7 C6 C17 C18 53.8(2) ?
C5 C6 C17 C18 -176.88(16) ?
C7 C6 C17 C19 170.92(16) ?
C5 C6 C17 C19 -59.8(2) ?
